data_7156865
loop_
_publ_author_name
'Jana, Asim'
'Bhaumick, Prabhas'
'Panday, Anoop Kumar'
'Mishra, Richa'
'Choudhury, Lokman H.'

_publ_section_title
;
 I<sub>2</sub>/DMSO mediated multicomponent reaction for the synthesis of
 2-arylbenzo[d]imidazo[2,1-b] thiazole derivatives.
;
_journal_issue 21
_journal_name_full 'Organic &amp; biomolecular chemistry'
_journal_page_first 5316
_journal_page_last 5330
_journal_paper_doi 10.1039/c9ob00515c
_journal_volume 17
_journal_year 2019
_chemical_formula_sum 'C27 H22 N4 O3 S'
_chemical_formula_weight 482.54
_space_group_crystal_system monoclinic
_space_group_IT_number 14
_space_group_name_Hall '-P 2yn'
_space_group_name_H-M_alt 'P 1 21/n 1'
_symmetry_space_group_name_Hall '-P 2yn'
_symmetry_space_group_name_H-M 'P 1 21/n 1'
_atom_sites_solution_hydrogens geom
_audit_creation_method SHELXL-2014/7
_audit_update_record
;
2019-02-05 deposited with the CCDC.    2019-05-03 downloaded from the CCDC.
;
_cell_angle_alpha 90
_cell_angle_beta 101.385(10)
_cell_angle_gamma 90
_cell_formula_units_Z 4
_cell_length_a 11.638(4)
_cell_length_b 14.774(6)
_cell_length_c 14.105(5)
_cell_measurement_reflns_used 9174
_cell_measurement_temperature 273(2)
_cell_measurement_theta_max 25.89
_cell_measurement_theta_min 2.76
_cell_volume 2377.5(15)
_computing_structure_refinement 'SHELXL-2014/7 (Sheldrick, 2014)'
_diffrn_ambient_temperature 273(2)
_diffrn_measured_fraction_theta_full 0.999
_diffrn_measured_fraction_theta_max 0.994
_diffrn_measurement_device_type 'Bruker APEX-II CCD'
_diffrn_measurement_method '\f and \w scans'
_diffrn_radiation_type MoK\a
_diffrn_radiation_wavelength 0.71073
_diffrn_reflns_av_R_equivalents 0.1101
_diffrn_reflns_av_unetI/netI 0.0957
_diffrn_reflns_Laue_measured_fraction_full 0.999
_diffrn_reflns_Laue_measured_fraction_max 0.994
_diffrn_reflns_limit_h_max 15
_diffrn_reflns_limit_h_min -15
_diffrn_reflns_limit_k_max 19
_diffrn_reflns_limit_k_min -19
_diffrn_reflns_limit_l_max 18
_diffrn_reflns_limit_l_min -18
_diffrn_reflns_number 45209
_diffrn_reflns_point_group_measured_fraction_full 0.999
_diffrn_reflns_point_group_measured_fraction_max 0.994
_diffrn_reflns_theta_full 25.242
_diffrn_reflns_theta_max 28.584
_diffrn_reflns_theta_min 2.529
_exptl_absorpt_coefficient_mu 0.174
_exptl_crystal_colour Colourless
_exptl_crystal_density_diffrn 1.348
_exptl_crystal_description Block
_exptl_crystal_F_000 1008
_exptl_crystal_size_max 0.300
_exptl_crystal_size_mid 0.300
_exptl_crystal_size_min 0.300
_refine_diff_density_max 0.513
_refine_diff_density_min -0.407
_refine_diff_density_rms 0.057
_refine_ls_extinction_method none
_refine_ls_goodness_of_fit_ref 1.023
_refine_ls_hydrogen_treatment constr
_refine_ls_matrix_type full
_refine_ls_number_parameters 321
_refine_ls_number_reflns 6032
_refine_ls_number_restraints 0
_refine_ls_restrained_S_all 1.023
_refine_ls_R_factor_all 0.1627
_refine_ls_R_factor_gt 0.0671
_refine_ls_shift/su_max 0.000
_refine_ls_shift/su_mean 0.000
_refine_ls_structure_factor_coef Fsqd
_refine_ls_weighting_details 'w=1/[\s^2^(Fo^2^)+(0.0610P)^2^+1.5537P] where P=(Fo^2^+2Fc^2^)/3'
_refine_ls_weighting_scheme calc
_refine_ls_wR_factor_gt 0.1318
_refine_ls_wR_factor_ref 0.1679
_reflns_Friedel_coverage 0.000
_reflns_number_gt 3096
_reflns_number_total 6032
_reflns_threshold_expression 'I > 2\s(I)'
_cod_data_source_file c9ob00515c2.cif
_cod_data_source_block A_a
_cod_depositor_comments 'Adding full bibliography for 7156865.cif.'
_cod_original_cell_volume 2377.4(15)
_cod_database_code 7156865
_shelx_shelxl_version_number 2014/7
_shelx_space_group_comment
;
The symmetry employed for this shelxl refinement is uniquely defined
by the following loop, which should always be used as a source of
symmetry information in preference to the above space-group names.
They are only intended as comments.
;
_shelx_estimated_absorpt_t_min 0.950
_shelx_estimated_absorpt_t_max 0.950

loop_
_space_group_symop_operation_xyz
'x, y, z'
'-x+1/2, y+1/2, -z+1/2'
'-x, -y, -z'
'x-1/2, -y-1/2, z-1/2'

loop_
_atom_site_label
_atom_site_type_symbol
_atom_site_fract_x
_atom_site_fract_y
_atom_site_fract_z
_atom_site_U_iso_or_equiv
_atom_site_adp_type
_atom_site_occupancy
_atom_site_site_symmetry_order
_atom_site_calc_flag
_atom_site_refinement_flags_posn
_atom_site_refinement_flags_adp
S1 S 1.29192(6) 0.91103(6) 0.17106(6) 0.0389(2) Uani 1 1 d . .
O3 O 0.79216(16) 1.04215(14) 0.10154(16) 0.0446(6) Uani 1 1 d . .
H22 H 0.8569 1.0395 0.0869 0.067 Uiso 1 1 calc R U
O2 O 0.54714(17) 0.90155(16) 0.26763(17) 0.0563(7) Uani 1 1 d . .
N2 N 1.07177(18) 0.89890(15) 0.18070(16) 0.0301(5) Uani 1 1 d . .
O1 O 0.88395(18) 0.75416(15) 0.24446(17) 0.0554(6) Uani 1 1 d . .
N1 N 1.08722(18) 0.89753(15) 0.02742(17) 0.0316(6) Uani 1 1 d . .
N4 N 0.67055(18) 0.97023(16) 0.18326(18) 0.0366(6) Uani 1 1 d . .
N3 N 0.7173(2) 0.82914(17) 0.25892(18) 0.0404(6) Uani 1 1 d . .
C21 C 0.9559(2) 0.89246(18) 0.1264(2) 0.0286(6) Uani 1 1 d . .
C11 C 0.9670(2) 0.88891(18) 0.0315(2) 0.0299(7) Uani 1 1 d . .
C10 C 0.8813(2) 0.87275(18) -0.0579(2) 0.0308(7) Uani 1 1 d . .
C27 C 0.7762(2) 0.9724(2) 0.1489(2) 0.0307(7) Uani 1 1 d . .
C20 C 1.1295(2) 0.90236(19) 0.2785(2) 0.0316(6) Uani 1 1 d . .
C2 C 0.8328(2) 0.8612(2) -0.2341(2) 0.0337(7) Uani 1 1 d . .
C12 C 1.1464(2) 0.90291(19) 0.1187(2) 0.0304(6) Uani 1 1 d . .
C7 C 0.7157(2) 0.83686(19) -0.2300(2) 0.0334(7) Uani 1 1 d . .
C22 C 0.8510(2) 0.89729(19) 0.1698(2) 0.0305(7) Uani 1 1 d . .
C1 C 0.9129(2) 0.87868(19) -0.1471(2) 0.0347(7) Uani 1 1 d . .
H1 H 0.9895 0.8947 -0.1498 0.042 Uiso 1 1 calc R U
C13 C 1.2511(2) 0.9098(2) 0.2848(2) 0.0339(7) Uani 1 1 d . .
C23 C 0.8230(2) 0.8226(2) 0.2244(2) 0.0379(7) Uani 1 1 d . .
C9 C 0.7640(2) 0.8464(2) -0.0551(2) 0.0379(7) Uani 1 1 d . .
H7 H 0.7409 0.8409 0.0041 0.046 Uiso 1 1 calc R U
C19 C 1.0822(2) 0.8986(2) 0.3612(2) 0.0387(7) Uani 1 1 d . .
H15 H 1.0017 0.8929 0.3566 0.046 Uiso 1 1 calc R U
C8 C 0.6857(2) 0.8293(2) -0.1384(2) 0.0398(7) Uani 1 1 d . .
H6 H 0.6098 0.8120 -0.1346 0.048 Uiso 1 1 calc R U
C14 C 1.3244(2) 0.9154(2) 0.3744(2) 0.0426(8) Uani 1 1 d . .
H8 H 1.4049 0.9207 0.3788 0.051 Uiso 1 1 calc R U
C6 C 0.6361(3) 0.8212(2) -0.3173(2) 0.0437(8) Uani 1 1 d . .
H5 H 0.5591 0.8055 -0.3156 0.052 Uiso 1 1 calc R U
C17 C 1.1561(3) 0.9036(2) 0.4505(2) 0.0449(8) Uani 1 1 d . .
C15 C 1.2783(3) 0.9131(2) 0.4579(2) 0.0453(8) Uani 1 1 d . .
C3 C 0.8656(3) 0.8673(2) -0.3256(2) 0.0480(8) Uani 1 1 d . .
H2 H 0.9424 0.8821 -0.3289 0.058 Uiso 1 1 calc R U
C5 C 0.6694(3) 0.8285(2) -0.4045(3) 0.0524(9) Uani 1 1 d . .
H4 H 0.6152 0.8182 -0.4614 0.063 Uiso 1 1 calc R U
C26 C 0.5865(3) 1.0451(2) 0.1580(3) 0.0544(9) Uani 1 1 d . .
H20 H 0.6156 1.0979 0.1947 0.082 Uiso 1 1 calc R U
H21 H 0.5123 1.0280 0.1727 0.082 Uiso 1 1 calc R U
H19 H 0.5768 1.0581 0.0902 0.082 Uiso 1 1 calc R U
C4 C 0.7861(3) 0.8518(3) -0.4085(2) 0.0551(9) Uani 1 1 d . .
H3 H 0.8086 0.8564 -0.4680 0.066 Uiso 1 1 calc R U
C24 C 0.6845(3) 0.7529(2) 0.3152(3) 0.0611(10) Uani 1 1 d . .
H18 H 0.6105 0.7655 0.3328 0.092 Uiso 1 1 calc R U
H17 H 0.7433 0.7448 0.3726 0.092 Uiso 1 1 calc R U
H16 H 0.6781 0.6988 0.2769 0.092 Uiso 1 1 calc R U
C16 C 1.3590(3) 0.9214(3) 0.5552(3) 0.0751(13) Uani 1 1 d . .
H9 H 1.4377 0.9315 0.5463 0.113 Uiso 1 1 calc R U
H11 H 1.3562 0.8667 0.5913 0.113 Uiso 1 1 calc R U
H10 H 1.3346 0.9714 0.5899 0.113 Uiso 1 1 calc R U
C18 C 1.1051(3) 0.8968(3) 0.5407(3) 0.0773(13) Uani 1 1 d . .
H14 H 1.0215 0.8902 0.5230 0.116 Uiso 1 1 calc R U
H13 H 1.1236 0.9507 0.5787 0.116 Uiso 1 1 calc R U
H12 H 1.1377 0.8452 0.5779 0.116 Uiso 1 1 calc R U
C25 C 0.6393(2) 0.9002(2) 0.2382(2) 0.0385(7) Uani 1 1 d . .

loop_
_atom_site_aniso_label
_atom_site_aniso_U_11
_atom_site_aniso_U_22
_atom_site_aniso_U_33
_atom_site_aniso_U_23
_atom_site_aniso_U_13
_atom_site_aniso_U_12
S1 0.0215(3) 0.0566(5) 0.0413(5) 0.0006(4) 0.0130(3) -0.0020(3)
O3 0.0334(12) 0.0460(13) 0.0619(15) 0.0085(11) 0.0280(11) 0.0036(10)
O2 0.0341(12) 0.0694(16) 0.0754(17) 0.0059(13) 0.0347(12) -0.0008(11)
N2 0.0216(11) 0.0375(14) 0.0340(14) 0.0017(11) 0.0120(10) -0.0007(10)
O1 0.0455(13) 0.0509(15) 0.0778(17) 0.0237(13) 0.0314(12) 0.0136(12)
N1 0.0207(11) 0.0393(14) 0.0367(14) 0.0011(11) 0.0105(10) 0.0011(10)
N4 0.0245(12) 0.0414(15) 0.0483(16) 0.0019(12) 0.0182(11) 0.0019(11)
N3 0.0317(13) 0.0458(16) 0.0496(16) 0.0102(13) 0.0223(12) -0.0023(12)
C21 0.0218(13) 0.0316(16) 0.0343(16) 0.0039(12) 0.0100(12) 0.0012(11)
C11 0.0213(13) 0.0332(17) 0.0380(17) 0.0041(13) 0.0127(12) 0.0025(11)
C10 0.0256(14) 0.0302(16) 0.0390(18) 0.0018(13) 0.0117(13) 0.0014(12)
C27 0.0241(14) 0.0384(18) 0.0333(17) -0.0018(14) 0.0147(12) -0.0030(12)
C20 0.0276(14) 0.0359(17) 0.0333(16) 0.0049(14) 0.0111(12) 0.0019(13)
C2 0.0297(14) 0.0357(17) 0.0372(18) -0.0004(14) 0.0103(13) -0.0007(13)
C12 0.0215(13) 0.0353(17) 0.0376(17) 0.0032(14) 0.0140(12) -0.0009(12)
C7 0.0298(15) 0.0306(17) 0.0403(18) -0.0011(14) 0.0083(13) 0.0008(12)
C22 0.0215(13) 0.0378(17) 0.0352(16) 0.0031(13) 0.0130(12) 0.0013(12)
C1 0.0258(14) 0.0391(18) 0.0417(18) -0.0007(14) 0.0130(13) -0.0015(12)
C13 0.0237(13) 0.0412(18) 0.0397(18) 0.0007(14) 0.0130(13) -0.0003(13)
C23 0.0284(15) 0.046(2) 0.0424(19) 0.0015(15) 0.0142(14) 0.0014(14)
C9 0.0310(15) 0.0470(19) 0.0393(18) 0.0040(15) 0.0155(14) -0.0029(14)
C19 0.0276(14) 0.052(2) 0.0400(19) 0.0040(15) 0.0147(13) 0.0007(14)
C8 0.0250(14) 0.0446(19) 0.052(2) 0.0010(15) 0.0124(14) -0.0045(13)
C14 0.0261(14) 0.056(2) 0.046(2) 0.0013(16) 0.0078(14) -0.0006(14)
C6 0.0328(16) 0.045(2) 0.052(2) -0.0024(16) 0.0053(15) -0.0021(14)
C17 0.0379(17) 0.064(2) 0.0355(18) 0.0046(16) 0.0132(15) 0.0039(16)
C15 0.0393(17) 0.060(2) 0.0364(18) 0.0038(16) 0.0072(15) 0.0030(16)
C3 0.0391(17) 0.063(2) 0.045(2) -0.0004(17) 0.0144(16) -0.0066(16)
C5 0.047(2) 0.061(2) 0.046(2) -0.0042(18) -0.0011(17) -0.0010(17)
C26 0.0357(17) 0.051(2) 0.082(3) 0.0048(19) 0.0255(18) 0.0112(16)
C4 0.051(2) 0.076(3) 0.040(2) -0.0016(18) 0.0129(17) -0.0080(19)
C24 0.058(2) 0.057(2) 0.079(3) 0.022(2) 0.040(2) -0.0034(18)
C16 0.049(2) 0.128(4) 0.044(2) 0.006(2) -0.0023(18) -0.001(2)
C18 0.055(2) 0.139(4) 0.044(2) 0.007(2) 0.0228(18) 0.002(2)
C25 0.0238(14) 0.051(2) 0.0440(18) -0.0033(16) 0.0154(13) -0.0047(14)

loop_
_atom_type_symbol
_atom_type_description
_atom_type_scat_dispersion_real
_atom_type_scat_dispersion_imag
_atom_type_scat_source
C C 0.0033 0.0016 'International Tables Vol C Tables 4.2.6.8 and 6.1.1.4'
H H 0.0000 0.0000 'International Tables Vol C Tables 4.2.6.8 and 6.1.1.4'
N N 0.0061 0.0033 'International Tables Vol C Tables 4.2.6.8 and 6.1.1.4'
O O 0.0106 0.0060 'International Tables Vol C Tables 4.2.6.8 and 6.1.1.4'
S S 0.1246 0.1234 'International Tables Vol C Tables 4.2.6.8 and 6.1.1.4'

loop_
_geom_angle_atom_site_label_1
_geom_angle_atom_site_label_2
_geom_angle_atom_site_label_3
_geom_angle
C12 S1 C13 88.30(13)
C27 O3 H22 109.5
C12 N2 C20 112.9(2)
C12 N2 C21 108.6(2)
C20 N2 C21 138.6(2)
C12 N1 C11 106.9(2)
C25 N4 C27 123.6(2)
C25 N4 C26 117.5(2)
C27 N4 C26 118.9(2)
C25 N3 C23 124.0(2)
C25 N3 C24 117.8(2)
C23 N3 C24 118.1(3)
C11 C21 N2 105.5(2)
C11 C21 C22 130.9(2)
N2 C21 C22 123.5(2)
C21 C11 N1 108.7(2)
C21 C11 C10 131.8(2)
N1 C11 C10 119.3(2)
C1 C10 C9 118.1(3)
C1 C10 C11 121.0(2)
C9 C10 C11 120.9(3)
O3 C27 C22 127.3(2)
O3 C27 N4 115.5(2)
C22 C27 N4 117.2(2)
C19 C20 C13 120.8(3)
C19 C20 N2 129.0(2)
C13 C20 N2 110.1(2)
C1 C2 C3 121.9(3)
C1 C2 C7 119.0(3)
C3 C2 C7 119.0(3)
N1 C12 N2 110.2(2)
N1 C12 S1 134.2(2)
N2 C12 S1 115.6(2)
C6 C7 C8 123.4(3)
C6 C7 C2 118.5(3)
C8 C7 C2 118.1(3)
C27 C22 C23 121.9(2)
C27 C22 C21 118.8(2)
C23 C22 C21 119.1(2)
C10 C1 C2 122.1(2)
C10 C1 H1 119.0
C2 C1 H1 119.0
C14 C13 C20 119.7(3)
C14 C13 S1 127.2(2)
C20 C13 S1 113.1(2)
O1 C23 N3 118.4(3)
O1 C23 C22 125.3(3)
N3 C23 C22 116.3(3)
C8 C9 C10 120.6(3)
C8 C9 H7 119.7
C10 C9 H7 119.7
C17 C19 C20 119.1(3)
C17 C19 H15 120.4
C20 C19 H15 120.4
C9 C8 C7 122.1(3)
C9 C8 H6 118.9
C7 C8 H6 118.9
C13 C14 C15 120.2(3)
C13 C14 H8 119.9
C15 C14 H8 119.9
C5 C6 C7 121.4(3)
C5 C6 H5 119.3
C7 C6 H5 119.3
C19 C17 C15 120.7(3)
C19 C17 C18 119.2(3)
C15 C17 C18 120.1(3)
C14 C15 C17 119.5(3)
C14 C15 C16 119.6(3)
C17 C15 C16 120.9(3)
C4 C3 C2 120.7(3)
C4 C3 H2 119.6
C2 C3 H2 119.6
C6 C5 C4 120.1(3)
C6 C5 H4 120.0
C4 C5 H4 120.0
N4 C26 H20 109.5
N4 C26 H21 109.5
H20 C26 H21 109.5
N4 C26 H19 109.5
H20 C26 H19 109.5
H21 C26 H19 109.5
C3 C4 C5 120.3(3)
C3 C4 H3 119.9
C5 C4 H3 119.9
N3 C24 H18 109.5
N3 C24 H17 109.5
H18 C24 H17 109.5
N3 C24 H16 109.5
H18 C24 H16 109.5
H17 C24 H16 109.5
C15 C16 H9 109.5
C15 C16 H11 109.5
H9 C16 H11 109.5
C15 C16 H10 109.5
H9 C16 H10 109.5
H11 C16 H10 109.5
C17 C18 H14 109.5
C17 C18 H13 109.5
H14 C18 H13 109.5
C17 C18 H12 109.5
H14 C18 H12 109.5
H13 C18 H12 109.5
O2 C25 N3 121.6(3)
O2 C25 N4 121.6(3)
N3 C25 N4 116.9(2)

loop_
_geom_bond_atom_site_label_1
_geom_bond_atom_site_label_2
_geom_bond_distance
S1 C12 1.712(3)
S1 C13 1.761(3)
O3 C27 1.262(3)
O3 H22 0.8200
O2 C25 1.224(3)
N2 C12 1.350(3)
N2 C20 1.411(4)
N2 C21 1.417(3)
O1 C23 1.236(3)
N1 C12 1.338(3)
N1 C11 1.417(3)
N4 C25 1.383(4)
N4 C27 1.408(3)
N4 C26 1.473(4)
N3 C25 1.382(4)
N3 C23 1.412(3)
N3 C24 1.471(4)
C21 C11 1.371(4)
C21 C22 1.471(3)
C11 C10 1.465(4)
C10 C1 1.381(4)
C10 C9 1.427(4)
C27 C22 1.405(4)
C20 C19 1.386(4)
C20 C13 1.404(4)
C2 C1 1.411(4)
C2 C3 1.419(4)
C2 C7 1.422(4)
C7 C6 1.407(4)
C7 C8 1.408(4)
C22 C23 1.419(4)
C1 H1 0.9300
C13 C14 1.380(4)
C9 C8 1.361(4)
C9 H7 0.9300
C19 C17 1.380(4)
C19 H15 0.9300
C8 H6 0.9300
C14 C15 1.388(4)
C14 H8 0.9300
C6 C5 1.365(4)
C6 H5 0.9300
C17 C15 1.411(4)
C17 C18 1.510(4)
C15 C16 1.507(4)
C3 C4 1.360(4)
C3 H2 0.9300
C5 C4 1.412(4)
C5 H4 0.9300
C26 H20 0.9600
C26 H21 0.9600
C26 H19 0.9600
C4 H3 0.9300
C24 H18 0.9600
C24 H17 0.9600
C24 H16 0.9600
C16 H9 0.9600
C16 H11 0.9600
C16 H10 0.9600
C18 H14 0.9600
C18 H13 0.9600
C18 H12 0.9600

loop_
_geom_torsion_atom_site_label_1
_geom_torsion_atom_site_label_2
_geom_torsion_atom_site_label_3
_geom_torsion_atom_site_label_4
_geom_torsion
C12 N2 C21 C11 2.6(3)
C20 N2 C21 C11 -177.6(3)
C12 N2 C21 C22 -172.7(2)
C20 N2 C21 C22 7.1(5)
N2 C21 C11 N1 -2.8(3)
C22 C21 C11 N1 172.0(3)
N2 C21 C11 C10 172.7(3)
C22 C21 C11 C10 -12.4(5)
C12 N1 C11 C21 2.1(3)
C12 N1 C11 C10 -174.1(2)
C21 C11 C10 C1 175.5(3)
N1 C11 C10 C1 -9.4(4)
C21 C11 C10 C9 -7.4(5)
N1 C11 C10 C9 167.8(2)
C25 N4 C27 O3 -178.6(3)
C26 N4 C27 O3 2.9(4)
C25 N4 C27 C22 2.1(4)
C26 N4 C27 C22 -176.4(3)
C12 N2 C20 C19 -179.0(3)
C21 N2 C20 C19 1.1(5)
C12 N2 C20 C13 0.4(3)
C21 N2 C20 C13 -179.4(3)
C11 N1 C12 N2 -0.4(3)
C11 N1 C12 S1 177.9(2)
C20 N2 C12 N1 178.7(2)
C21 N2 C12 N1 -1.3(3)
C20 N2 C12 S1 0.1(3)
C21 N2 C12 S1 179.97(19)
C13 S1 C12 N1 -178.7(3)
C13 S1 C12 N2 -0.4(2)
C1 C2 C7 C6 178.9(3)
C3 C2 C7 C6 -1.1(4)
C1 C2 C7 C8 -1.4(4)
C3 C2 C7 C8 178.6(3)
O3 C27 C22 C23 179.8(3)
N4 C27 C22 C23 -0.9(4)
O3 C27 C22 C21 -5.8(5)
N4 C27 C22 C21 173.5(2)
C11 C21 C22 C27 -61.5(4)
N2 C21 C22 C27 112.5(3)
C11 C21 C22 C23 112.9(3)
N2 C21 C22 C23 -73.0(4)
C9 C10 C1 C2 1.2(4)
C11 C10 C1 C2 178.4(3)
C3 C2 C1 C10 -179.9(3)
C7 C2 C1 C10 0.1(4)
C19 C20 C13 C14 -1.3(5)
N2 C20 C13 C14 179.2(3)
C19 C20 C13 S1 178.7(2)
N2 C20 C13 S1 -0.7(3)
C12 S1 C13 C14 -179.3(3)
C12 S1 C13 C20 0.6(2)
C25 N3 C23 O1 -177.2(3)
C24 N3 C23 O1 -1.3(4)
C25 N3 C23 C22 3.6(4)
C24 N3 C23 C22 179.5(3)
C27 C22 C23 O1 179.1(3)
C21 C22 C23 O1 4.8(5)
C27 C22 C23 N3 -1.8(4)
C21 C22 C23 N3 -176.1(3)
C1 C10 C9 C8 -1.1(4)
C11 C10 C9 C8 -178.3(3)
C13 C20 C19 C17 0.9(4)
N2 C20 C19 C17 -179.8(3)
C10 C9 C8 C7 -0.2(5)
C6 C7 C8 C9 -178.8(3)
C2 C7 C8 C9 1.5(4)
C20 C13 C14 C15 0.4(5)
S1 C13 C14 C15 -179.7(2)
C8 C7 C6 C5 -179.4(3)
C2 C7 C6 C5 0.3(4)
C20 C19 C17 C15 0.5(5)
C20 C19 C17 C18 -178.3(3)
C13 C14 C15 C17 1.0(5)
C13 C14 C15 C16 -178.5(3)
C19 C17 C15 C14 -1.4(5)
C18 C17 C15 C14 177.3(3)
C19 C17 C15 C16 178.1(3)
C18 C17 C15 C16 -3.2(5)
C1 C2 C3 C4 -178.8(3)
C7 C2 C3 C4 1.2(5)
C7 C6 C5 C4 0.4(5)
C2 C3 C4 C5 -0.5(5)
C6 C5 C4 C3 -0.3(5)
C23 N3 C25 O2 177.9(3)
C24 N3 C25 O2 2.0(5)
C23 N3 C25 N4 -2.6(4)
C24 N3 C25 N4 -178.5(3)
C27 N4 C25 O2 179.1(3)
C26 N4 C25 O2 -2.4(4)
C27 N4 C25 N3 -0.4(4)
C26 N4 C25 N3 178.1(3)
